data_1504749
loop_
_publ_author_name
'Maeda, Hiromitsu'
'Mihashi, Yuta'
'Haketa, Yohei'

_publ_section_title
;
 Heteroaryl-substituted C3-bridged oligopyrroles: potential building
 subunits of anion-responsive pi-conjugated oligomers.
;
_journal_issue 15
_journal_name_full 'Organic letters'
_journal_page_first 3179
_journal_page_last 3182
_journal_paper_doi 10.1021/ol801014z
_journal_volume 10
_journal_year 2008
_chemical_formula_moiety 'C27 H31 B F2 N4 O2, C16 H36 N, Cl'
_chemical_formula_sum 'C43 H67 B Cl F2 N5 O2'
_chemical_formula_weight 770.28
_chemical_name_systematic
; 
 ? 
;
_space_group_IT_number 14
_symmetry_cell_setting monoclinic
_symmetry_Int_Tables_number 14
_symmetry_space_group_name_Hall '-P 2yn'
_symmetry_space_group_name_H-M 'P 1 21/n 1'
_atom_sites_solution_hydrogens geom
_atom_sites_solution_primary direct
_atom_sites_solution_secondary difmap
_audit_creation_method SHELXL-97
_cell_angle_alpha 90.00
_cell_angle_beta 100.935(11)
_cell_angle_gamma 90.00
_cell_formula_units_Z 4
_cell_length_a 8.761(3)
_cell_length_b 19.396(6)
_cell_length_c 25.376(7)
_cell_measurement_temperature 123(2)
_cell_volume 4234(2)
_computing_structure_refinement 'SHELXL-97 (Sheldrick, 1997)'
_computing_structure_solution 'SHELXS-97 (Sheldrick, 1990)'
_diffrn_ambient_temperature 123(2)
_diffrn_detector_area_resol_mean 10.00
_diffrn_measured_fraction_theta_full 0.998
_diffrn_measured_fraction_theta_max 0.998
_diffrn_measurement_device_type 'Rigaku RAXIS-RAPID'
_diffrn_measurement_method \w
_diffrn_radiation_monochromator graphite
_diffrn_radiation_source 'fine-focus sealed tube'
_diffrn_radiation_type MoK\a
_diffrn_radiation_wavelength 0.71075
_diffrn_reflns_av_R_equivalents 0.0632
_diffrn_reflns_av_sigmaI/netI 0.0538
_diffrn_reflns_limit_h_max 11
_diffrn_reflns_limit_h_min -11
_diffrn_reflns_limit_k_max 25
_diffrn_reflns_limit_k_min -25
_diffrn_reflns_limit_l_max 32
_diffrn_reflns_limit_l_min -32
_diffrn_reflns_number 41235
_diffrn_reflns_theta_full 27.49
_diffrn_reflns_theta_max 27.49
_diffrn_reflns_theta_min 3.07
_exptl_absorpt_coefficient_mu 0.140
_exptl_absorpt_correction_T_max 0.9724
_exptl_absorpt_correction_T_min 0.9204
_exptl_absorpt_correction_type none
_exptl_crystal_colour violet
_exptl_crystal_density_diffrn 1.209
_exptl_crystal_density_method 'not measured'
_exptl_crystal_description prism
_exptl_crystal_F_000 1664
_exptl_crystal_size_max 0.60
_exptl_crystal_size_mid 0.30
_exptl_crystal_size_min 0.20
_refine_diff_density_max 0.409
_refine_diff_density_min -0.726
_refine_diff_density_rms 0.070
_refine_ls_extinction_method none
_refine_ls_goodness_of_fit_ref 1.108
_refine_ls_hydrogen_treatment constr
_refine_ls_matrix_type full
_refine_ls_number_parameters 495
_refine_ls_number_reflns 9711
_refine_ls_number_restraints 0
_refine_ls_restrained_S_all 1.108
_refine_ls_R_factor_all 0.0863
_refine_ls_R_factor_gt 0.0603
_refine_ls_shift/su_max 0.001
_refine_ls_shift/su_mean 0.000
_refine_ls_structure_factor_coef Fsqd
_refine_ls_weighting_details 'calc w=1/[\s^2^(Fo^2^)+(0.1014P)^2^+0.1563P] where P=(Fo^2^+2Fc^2^)/3'
_refine_ls_weighting_scheme calc
_refine_ls_wR_factor_gt 0.1663
_refine_ls_wR_factor_ref 0.1873
_reflns_number_gt 6614
_reflns_number_total 9711
_reflns_threshold_expression >2sigma(I)
_cod_data_source_file ol801014z-file005.cif
_cod_data_source_block 80221mae
_cod_original_cell_volume 4233(2)
_cod_original_sg_symbol_H-M 'P 21/n'
_cod_database_code 1504749

loop_
_symmetry_equiv_pos_as_xyz
'x, y, z'
'-x+1/2, y+1/2, -z+1/2'
'-x, -y, -z'
'x-1/2, -y-1/2, z-1/2'

loop_
_atom_site_label
_atom_site_type_symbol
_atom_site_fract_x
_atom_site_fract_y
_atom_site_fract_z
_atom_site_U_iso_or_equiv
_atom_site_adp_type
_atom_site_occupancy
_atom_site_symmetry_multiplicity
_atom_site_calc_flag
_atom_site_refinement_flags
B1 B 1.4829(3) 0.29308(13) 0.36410(10) 0.0351(6) Uani 1 1 d .
O1 O 1.42940(18) 0.34498(7) 0.32140(6) 0.0334(4) Uani 1 1 d .
O2 O 1.58942(18) 0.24239(8) 0.34669(6) 0.0327(3) Uani 1 1 d .
F1 F 1.35547(17) 0.25857(7) 0.37583(6) 0.0458(4) Uani 1 1 d .
F2 F 1.56165(19) 0.32703(7) 0.40882(5) 0.0477(4) Uani 1 1 d .
N1 N 1.3236(2) 0.35542(9) 0.17734(7) 0.0284(4) Uani 1 1 d .
H1 H 1.3696 0.3198 0.1657 0.034 Uiso 1 1 calc R
N2 N 1.6155(2) 0.13780(8) 0.23077(7) 0.0283(4) Uani 1 1 d .
H2 H 1.5578 0.1580 0.2029 0.034 Uiso 1 1 calc R
N3 N 1.2585(2) 0.34110(9) 0.06228(7) 0.0309(4) Uani 1 1 d .
H3 H 1.3044 0.3046 0.0787 0.037 Uiso 1 1 calc R
N4 N 1.6059(2) 0.06222(9) 0.13174(7) 0.0338(4) Uani 1 1 d .
H4 H 1.5344 0.0946 0.1286 0.041 Uiso 1 1 calc R
N5 N 0.8724(2) 0.21261(9) 0.06160(8) 0.0320(4) Uani 1 1 d .
Cl1 Cl 1.43762(6) 0.21246(3) 0.12130(2) 0.03427(16) Uani 1 1 d .
C1 C 1.2414(2) 0.40436(10) 0.14511(8) 0.0275(4) Uani 1 1 d .
C2 C 1.1873(2) 0.45194(10) 0.17873(9) 0.0297(5) Uani 1 1 d .
C3 C 1.2379(3) 0.43015(10) 0.23224(9) 0.0309(5) Uani 1 1 d .
C4 C 1.3248(3) 0.36951(10) 0.23086(8) 0.0285(4) Uani 1 1 d .
C5 C 1.4028(2) 0.32352(10) 0.27114(8) 0.0289(4) Uani 1 1 d .
C6 C 1.4557(3) 0.25910(10) 0.25853(9) 0.0301(5) Uani 1 1 d .
H5 H 1.4225 0.2409 0.2235 0.036 Uiso 1 1 calc R
C7 C 1.5559(2) 0.22114(10) 0.29626(8) 0.0274(4) Uani 1 1 d .
C8 C 1.6330(2) 0.16031(10) 0.28323(8) 0.0277(4) Uani 1 1 d .
C9 C 1.7327(2) 0.11383(10) 0.31547(8) 0.0288(4) Uani 1 1 d .
C10 C 1.7756(2) 0.06342(10) 0.28086(9) 0.0296(5) Uani 1 1 d .
C11 C 1.7015(2) 0.07934(10) 0.22874(8) 0.0278(4) Uani 1 1 d .
C12 C 1.2170(3) 0.34853(12) 0.00779(9) 0.0349(5) Uani 1 1 d .
H6 H 1.2328 0.3155 -0.0183 0.042 Uiso 1 1 calc R
C13 C 1.1488(3) 0.41174(12) -0.00246(9) 0.0381(5) Uani 1 1 d .
H7 H 1.1086 0.4306 -0.0369 0.046 Uiso 1 1 calc R
C14 C 1.1491(3) 0.44386(12) 0.04736(9) 0.0358(5) Uani 1 1 d .
H8 H 1.1090 0.4884 0.0525 0.043 Uiso 1 1 calc R
C15 C 1.2177(2) 0.39941(11) 0.08757(9) 0.0300(5) Uani 1 1 d .
C16 C 1.6355(3) 0.02192(11) 0.09058(10) 0.0396(6) Uani 1 1 d .
H9 H 1.5829 0.0239 0.0543 0.048 Uiso 1 1 calc R
C17 C 1.7545(3) -0.02163(12) 0.11122(10) 0.0427(6) Uani 1 1 d .
H10 H 1.8000 -0.0551 0.0916 0.051 Uiso 1 1 calc R
C18 C 1.7977(3) -0.00836(11) 0.16634(10) 0.0371(5) Uani 1 1 d .
H11 H 1.8766 -0.0315 0.1908 0.045 Uiso 1 1 calc R
C19 C 1.7042(2) 0.04467(10) 0.17859(9) 0.0301(5) Uani 1 1 d .
C20 C 1.0906(3) 0.51479(11) 0.16080(9) 0.0331(5) Uani 1 1 d .
H12 H 1.0359 0.5289 0.1898 0.040 Uiso 1 1 calc R
H13 H 1.0107 0.5026 0.1291 0.040 Uiso 1 1 calc R
C21 C 1.1851(3) 0.57582(12) 0.14649(11) 0.0420(6) Uani 1 1 d .
H44 H 1.2609 0.5898 0.1782 0.063 Uiso 1 1 calc R
H45 H 1.1151 0.6144 0.1343 0.063 Uiso 1 1 calc R
H46 H 1.2398 0.5623 0.1178 0.063 Uiso 1 1 calc R
C22 C 1.1939(3) 0.46355(11) 0.28083(10) 0.0382(5) Uani 1 1 d .
H14 H 1.2275 0.4331 0.3122 0.046 Uiso 1 1 calc R
H15 H 1.0792 0.4673 0.2750 0.046 Uiso 1 1 calc R
C23 C 1.2631(3) 0.53462(13) 0.29400(11) 0.0459(6) Uani 1 1 d .
H47 H 1.3767 0.5311 0.3027 0.069 Uiso 1 1 calc R
H48 H 1.2248 0.5536 0.3248 0.069 Uiso 1 1 calc R
H49 H 1.2326 0.5651 0.2630 0.069 Uiso 1 1 calc R
C24 C 1.7816(3) 0.11561(11) 0.37493(9) 0.0354(5) Uani 1 1 d .
H16 H 1.7972 0.0678 0.3886 0.042 Uiso 1 1 calc R
H17 H 1.6975 0.1365 0.3907 0.042 Uiso 1 1 calc R
C25 C 1.9306(3) 0.15631(16) 0.39309(11) 0.0537(7) Uani 1 1 d .
H50 H 2.0123 0.1381 0.3754 0.081 Uiso 1 1 calc R
H51 H 1.9634 0.1521 0.4321 0.081 Uiso 1 1 calc R
H52 H 1.9122 0.2049 0.3835 0.081 Uiso 1 1 calc R
C26 C 1.8771(3) 0.00181(11) 0.29838(10) 0.0343(5) Uani 1 1 d .
H18 H 1.9349 0.0096 0.3354 0.041 Uiso 1 1 calc R
H19 H 1.9542 -0.0029 0.2747 0.041 Uiso 1 1 calc R
C27 C 1.7842(3) -0.06522(11) 0.29685(11) 0.0418(6) Uani 1 1 d .
H53 H 1.7088 -0.0611 0.3207 0.063 Uiso 1 1 calc R
H54 H 1.8552 -0.1036 0.3088 0.063 Uiso 1 1 calc R
H55 H 1.7290 -0.0739 0.2601 0.063 Uiso 1 1 calc R
C28 C 1.0156(3) 0.18260(12) 0.04473(9) 0.0347(5) Uani 1 1 d .
H20 H 1.0041 0.1873 0.0053 0.042 Uiso 1 1 calc R
H21 H 1.1072 0.2102 0.0614 0.042 Uiso 1 1 calc R
C29 C 1.0471(3) 0.10771(12) 0.05948(10) 0.0381(5) Uani 1 1 d .
H22 H 0.9511 0.0805 0.0477 0.046 Uiso 1 1 calc R
H23 H 1.0775 0.1034 0.0989 0.046 Uiso 1 1 calc R
C30 C 1.1762(3) 0.07902(13) 0.03316(11) 0.0433(6) Uani 1 1 d .
H24 H 1.1443 0.0823 -0.0063 0.052 Uiso 1 1 calc R
H25 H 1.2711 0.1072 0.0440 0.052 Uiso 1 1 calc R
C31 C 1.2125(3) 0.00480(14) 0.04866(12) 0.0512(7) Uani 1 1 d .
H56 H 1.2564 0.0021 0.0871 0.077 Uiso 1 1 calc R
H57 H 1.2879 -0.0133 0.0282 0.077 Uiso 1 1 calc R
H58 H 1.1169 -0.0226 0.0408 0.077 Uiso 1 1 calc R
C32 C 0.8692(3) 0.28908(11) 0.04864(10) 0.0358(5) Uani 1 1 d .
H26 H 0.9599 0.3112 0.0716 0.043 Uiso 1 1 calc R
H27 H 0.8813 0.2947 0.0109 0.043 Uiso 1 1 calc R
C33 C 0.7237(3) 0.32687(11) 0.05618(10) 0.0391(5) Uani 1 1 d .
H28 H 0.7082 0.3204 0.0935 0.047 Uiso 1 1 calc R
H29 H 0.6326 0.3071 0.0318 0.047 Uiso 1 1 calc R
C34 C 0.7345(3) 0.40336(12) 0.04471(11) 0.0437(6) Uani 1 1 d .
H30 H 0.8251 0.4231 0.0694 0.052 Uiso 1 1 calc R
H31 H 0.7516 0.4096 0.0075 0.052 Uiso 1 1 calc R
C35 C 0.5901(3) 0.44168(13) 0.05134(11) 0.0472(6) Uani 1 1 d .
H59 H 0.5004 0.4229 0.0265 0.071 Uiso 1 1 calc R
H60 H 0.6020 0.4907 0.0436 0.071 Uiso 1 1 calc R
H61 H 0.5739 0.4364 0.0883 0.071 Uiso 1 1 calc R
C36 C 0.8782(3) 0.20080(12) 0.12152(9) 0.0339(5) Uani 1 1 d .
H32 H 0.7866 0.2235 0.1316 0.041 Uiso 1 1 calc R
H33 H 0.8684 0.1507 0.1276 0.041 Uiso 1 1 calc R
C37 C 1.0226(3) 0.22654(14) 0.15884(10) 0.0458(6) Uani 1 1 d .
H34 H 1.0379 0.2760 0.1518 0.055 Uiso 1 1 calc R
H35 H 1.1144 0.2010 0.1517 0.055 Uiso 1 1 calc R
C38 C 1.0091(3) 0.21690(14) 0.21753(10) 0.0453(6) Uani 1 1 d .
H36 H 0.9648 0.1708 0.2220 0.054 Uiso 1 1 calc R
H37 H 1.1143 0.2186 0.2402 0.054 Uiso 1 1 calc R
C39 C 0.9086(4) 0.27093(16) 0.23654(12) 0.0553(7) Uani 1 1 d .
H62 H 0.9560 0.3164 0.2348 0.083 Uiso 1 1 calc R
H63 H 0.8991 0.2611 0.2737 0.083 Uiso 1 1 calc R
H64 H 0.8052 0.2705 0.2136 0.083 Uiso 1 1 calc R
C40 C 0.7263(3) 0.17762(11) 0.03195(9) 0.0321(5) Uani 1 1 d .
H38 H 0.7314 0.1282 0.0419 0.039 Uiso 1 1 calc R
H39 H 0.6359 0.1978 0.0446 0.039 Uiso 1 1 calc R
C41 C 0.6979(3) 0.18295(12) -0.02862(9) 0.0362(5) Uani 1 1 d .
H40 H 0.7742 0.1539 -0.0426 0.043 Uiso 1 1 calc R
H41 H 0.7128 0.2313 -0.0391 0.043 Uiso 1 1 calc R
C42 C 0.5334(3) 0.15960(12) -0.05345(9) 0.0382(5) Uani 1 1 d .
H42 H 0.5124 0.1146 -0.0378 0.046 Uiso 1 1 calc R
H43 H 0.4577 0.1934 -0.0444 0.046 Uiso 1 1 calc R
C43 C 0.5107(3) 0.15264(14) -0.11418(10) 0.0486(6) Uani 1 1 d .
H65 H 0.5468 0.1947 -0.1293 0.073 Uiso 1 1 calc R
H66 H 0.4002 0.1456 -0.1291 0.073 Uiso 1 1 calc R
H67 H 0.5706 0.1131 -0.1232 0.073 Uiso 1 1 calc R

loop_
_atom_site_aniso_label
_atom_site_aniso_U_11
_atom_site_aniso_U_22
_atom_site_aniso_U_33
_atom_site_aniso_U_23
_atom_site_aniso_U_13
_atom_site_aniso_U_12
B1 0.0513(15) 0.0248(12) 0.0318(13) -0.0026(10) 0.0142(12) 0.0024(11)
O1 0.0486(9) 0.0236(7) 0.0303(8) -0.0042(6) 0.0130(7) 0.0040(7)
O2 0.0433(9) 0.0279(8) 0.0279(8) -0.0024(6) 0.0090(7) 0.0031(7)
F1 0.0610(9) 0.0340(7) 0.0507(9) 0.0031(6) 0.0312(8) 0.0039(6)
F2 0.0760(10) 0.0336(7) 0.0327(7) -0.0058(6) 0.0078(7) 0.0050(7)
N1 0.0337(9) 0.0215(8) 0.0315(9) -0.0012(7) 0.0105(8) 0.0029(7)
N2 0.0345(9) 0.0211(8) 0.0302(9) 0.0012(7) 0.0086(8) 0.0030(7)
N3 0.0375(10) 0.0246(9) 0.0317(9) 0.0033(7) 0.0093(8) 0.0030(7)
N4 0.0445(10) 0.0252(9) 0.0338(10) -0.0022(7) 0.0127(9) -0.0003(8)
N5 0.0352(10) 0.0261(9) 0.0381(10) -0.0016(7) 0.0155(9) -0.0035(7)
Cl1 0.0426(3) 0.0286(3) 0.0332(3) 0.0001(2) 0.0113(2) 0.0096(2)
C1 0.0301(10) 0.0208(9) 0.0323(11) 0.0023(8) 0.0076(9) 0.0005(8)
C2 0.0317(10) 0.0203(9) 0.0394(12) 0.0008(9) 0.0128(9) -0.0009(8)
C3 0.0359(11) 0.0204(10) 0.0383(12) -0.0006(8) 0.0121(10) -0.0008(8)
C4 0.0370(11) 0.0206(9) 0.0301(11) -0.0027(8) 0.0120(9) -0.0017(8)
C5 0.0359(11) 0.0226(10) 0.0308(11) -0.0029(8) 0.0130(9) -0.0019(8)
C6 0.0432(12) 0.0214(10) 0.0277(10) -0.0017(8) 0.0120(10) 0.0014(9)
C7 0.0352(11) 0.0231(10) 0.0266(10) -0.0008(8) 0.0130(9) -0.0028(8)
C8 0.0343(11) 0.0223(10) 0.0292(10) -0.0005(8) 0.0130(9) -0.0010(8)
C9 0.0342(11) 0.0222(10) 0.0315(11) 0.0029(8) 0.0103(9) -0.0011(8)
C10 0.0318(11) 0.0215(10) 0.0371(12) 0.0020(8) 0.0103(9) -0.0003(8)
C11 0.0318(10) 0.0193(9) 0.0342(11) 0.0001(8) 0.0106(9) -0.0004(8)
C12 0.0409(12) 0.0345(12) 0.0311(11) 0.0008(9) 0.0114(10) 0.0017(10)
C13 0.0420(12) 0.0386(12) 0.0348(12) 0.0067(10) 0.0103(11) 0.0071(10)
C14 0.0397(12) 0.0291(11) 0.0400(13) 0.0037(9) 0.0107(10) 0.0075(9)
C15 0.0306(10) 0.0251(10) 0.0357(11) 0.0014(9) 0.0099(9) 0.0014(8)
C16 0.0568(15) 0.0269(11) 0.0383(13) -0.0059(9) 0.0173(12) -0.0080(11)
C17 0.0590(15) 0.0285(12) 0.0473(14) -0.0089(10) 0.0275(13) -0.0023(11)
C18 0.0435(12) 0.0269(11) 0.0447(13) -0.0023(10) 0.0177(11) 0.0032(9)
C19 0.0362(11) 0.0219(10) 0.0343(11) 0.0004(8) 0.0118(10) -0.0031(9)
C20 0.0366(11) 0.0241(10) 0.0404(12) 0.0012(9) 0.0114(10) 0.0032(9)
C21 0.0493(14) 0.0249(11) 0.0530(15) 0.0028(10) 0.0127(12) 0.0010(10)
C22 0.0509(14) 0.0267(11) 0.0414(13) -0.0006(10) 0.0196(11) 0.0070(10)
C23 0.0537(15) 0.0368(13) 0.0476(14) -0.0112(11) 0.0104(12) 0.0031(12)
C24 0.0437(12) 0.0280(11) 0.0357(12) 0.0038(9) 0.0108(10) 0.0048(10)
C25 0.0476(15) 0.0668(19) 0.0448(15) -0.0124(14) 0.0037(12) -0.0015(14)
C26 0.0351(11) 0.0283(11) 0.0411(12) 0.0016(9) 0.0113(10) 0.0045(9)
C27 0.0464(13) 0.0243(11) 0.0568(15) 0.0068(10) 0.0154(12) 0.0059(10)
C28 0.0356(11) 0.0315(11) 0.0402(12) 0.0009(9) 0.0156(10) -0.0001(9)
C29 0.0427(13) 0.0324(12) 0.0412(13) -0.0005(10) 0.0132(11) 0.0040(10)
C30 0.0465(14) 0.0386(13) 0.0474(14) -0.0075(11) 0.0155(12) 0.0041(11)
C31 0.0512(15) 0.0426(15) 0.0587(17) -0.0100(12) 0.0074(13) 0.0098(12)
C32 0.0377(12) 0.0257(11) 0.0471(14) 0.0002(9) 0.0161(11) -0.0056(9)
C33 0.0411(13) 0.0275(11) 0.0509(14) -0.0011(10) 0.0146(11) -0.0028(10)
C34 0.0427(13) 0.0270(12) 0.0614(16) -0.0031(11) 0.0098(12) -0.0061(10)
C35 0.0496(15) 0.0289(12) 0.0596(17) -0.0042(11) 0.0014(13) 0.0000(11)
C36 0.0366(11) 0.0342(12) 0.0332(12) -0.0022(9) 0.0128(10) -0.0032(9)
C37 0.0442(14) 0.0520(15) 0.0436(14) -0.0105(12) 0.0143(12) -0.0081(12)
C38 0.0480(14) 0.0443(14) 0.0428(14) -0.0046(11) 0.0063(12) -0.0064(11)
C39 0.0613(17) 0.0578(17) 0.0493(16) -0.0091(13) 0.0173(14) -0.0062(14)
C40 0.0349(11) 0.0241(10) 0.0394(12) -0.0009(9) 0.0122(10) -0.0043(9)
C41 0.0448(13) 0.0305(11) 0.0367(12) -0.0019(9) 0.0161(11) -0.0029(10)
C42 0.0461(13) 0.0304(12) 0.0393(13) 0.0002(10) 0.0110(11) -0.0024(10)
C43 0.0605(16) 0.0432(14) 0.0423(14) 0.0005(11) 0.0104(13) -0.0048(12)

loop_
_atom_type_symbol
_atom_type_description
_atom_type_scat_dispersion_real
_atom_type_scat_dispersion_imag
_atom_type_scat_source
C C 0.0033 0.0016 'International Tables Vol C Tables 4.2.6.8 and 6.1.1.4'
H H 0.0000 0.0000 'International Tables Vol C Tables 4.2.6.8 and 6.1.1.4'
B B 0.0013 0.0007 'International Tables Vol C Tables 4.2.6.8 and 6.1.1.4'
Cl Cl 0.1484 0.1585 'International Tables Vol C Tables 4.2.6.8 and 6.1.1.4'
F F 0.0171 0.0103 'International Tables Vol C Tables 4.2.6.8 and 6.1.1.4'
N N 0.0061 0.0033 'International Tables Vol C Tables 4.2.6.8 and 6.1.1.4'
O O 0.0106 0.0060 'International Tables Vol C Tables 4.2.6.8 and 6.1.1.4'

loop_
_geom_angle_atom_site_label_1
_geom_angle_atom_site_label_2
_geom_angle_atom_site_label_3
_geom_angle
F2 B1 F1 110.65(19)
F2 B1 O2 108.5(2)
F1 B1 O2 108.88(18)
F2 B1 O1 108.39(18)
F1 B1 O1 109.2(2)
O2 B1 O1 111.20(18)
C5 O1 B1 117.63(17)
C7 O2 B1 117.31(18)
C1 N1 C4 110.82(17)
C1 N1 H1 124.6
C4 N1 H1 124.6
C11 N2 C8 109.69(17)
C11 N2 H2 125.2
C8 N2 H2 125.2
C12 N3 C15 109.93(18)
C12 N3 H3 125.0
C15 N3 H3 125.0
C16 N4 C19 110.0(2)
C16 N4 H4 125.0
C19 N4 H4 125.0
C40 N5 C28 110.72(16)
C40 N5 C32 110.53(17)
C28 N5 C32 107.23(15)
C40 N5 C36 106.98(15)
C28 N5 C36 110.49(17)
C32 N5 C36 110.94(16)
N1 C1 C2 107.13(18)
N1 C1 C15 121.32(18)
C2 C1 C15 131.48(19)
C1 C2 C3 107.94(18)
C1 C2 C20 125.9(2)
C3 C2 C20 126.15(19)
C4 C3 C2 107.45(18)
C4 C3 C22 127.2(2)
C2 C3 C22 125.20(19)
N1 C4 C3 106.66(18)
N1 C4 C5 119.48(18)
C3 C4 C5 133.84(19)
O1 C5 C6 120.02(19)
O1 C5 C4 117.85(18)
C6 C5 C4 122.08(19)
C7 C6 C5 121.0(2)
C7 C6 H5 119.5
C5 C6 H5 119.5
O2 C7 C6 119.96(18)
O2 C7 C8 116.91(19)
C6 C7 C8 123.07(19)
N2 C8 C9 107.54(17)
N2 C8 C7 120.85(19)
C9 C8 C7 131.6(2)
C8 C9 C10 106.94(19)
C8 C9 C24 127.07(19)
C10 C9 C24 125.97(19)
C11 C10 C9 107.83(18)
C11 C10 C26 126.81(19)
C9 C10 C26 125.3(2)
N2 C11 C10 107.99(17)
N2 C11 C19 121.37(19)
C10 C11 C19 130.63(19)
C13 C12 N3 108.02(19)
C13 C12 H6 126.0
N3 C12 H6 126.0
C12 C13 C14 107.4(2)
C12 C13 H7 126.3
C14 C13 H7 126.3
C15 C14 C13 108.2(2)
C15 C14 H8 125.9
C13 C14 H8 125.9
N3 C15 C14 106.39(19)
N3 C15 C1 121.75(19)
C14 C15 C1 131.8(2)
C17 C16 N4 107.6(2)
C17 C16 H9 126.2
N4 C16 H9 126.2
C16 C17 C18 108.1(2)
C16 C17 H10 125.9
C18 C17 H10 125.9
C19 C18 C17 107.5(2)
C19 C18 H11 126.3
C17 C18 H11 126.3
N4 C19 C18 106.87(19)
N4 C19 C11 122.41(19)
C18 C19 C11 130.7(2)
C2 C20 C21 113.60(18)
C2 C20 H12 108.8
C21 C20 H12 108.8
C2 C20 H13 108.8
C21 C20 H13 108.8
H12 C20 H13 107.7
C20 C21 H44 109.5
C20 C21 H45 109.5
H44 C21 H45 109.5
C20 C21 H46 109.5
H44 C21 H46 109.5
H45 C21 H46 109.5
C3 C22 C23 114.65(19)
C3 C22 H14 108.6
C23 C22 H14 108.6
C3 C22 H15 108.6
C23 C22 H15 108.6
H14 C22 H15 107.6
C22 C23 H47 109.5
C22 C23 H48 109.5
H47 C23 H48 109.5
C22 C23 H49 109.5
H47 C23 H49 109.5
H48 C23 H49 109.5
C9 C24 C25 112.63(19)
C9 C24 H16 109.1
C25 C24 H16 109.1
C9 C24 H17 109.1
C25 C24 H17 109.1
H16 C24 H17 107.8
C24 C25 H50 109.5
C24 C25 H51 109.5
H50 C25 H51 109.5
C24 C25 H52 109.5
H50 C25 H52 109.5
H51 C25 H52 109.5
C10 C26 C27 112.62(19)
C10 C26 H18 109.1
C27 C26 H18 109.1
C10 C26 H19 109.1
C27 C26 H19 109.1
H18 C26 H19 107.8
C26 C27 H53 109.5
C26 C27 H54 109.5
H53 C27 H54 109.5
C26 C27 H55 109.5
H53 C27 H55 109.5
H54 C27 H55 109.5
C29 C28 N5 114.88(17)
C29 C28 H20 108.5
N5 C28 H20 108.5
C29 C28 H21 108.5
N5 C28 H21 108.5
H20 C28 H21 107.5
C28 C29 C30 110.98(19)
C28 C29 H22 109.4
C30 C29 H22 109.4
C28 C29 H23 109.4
C30 C29 H23 109.4
H22 C29 H23 108.0
C31 C30 C29 111.8(2)
C31 C30 H24 109.3
C29 C30 H24 109.3
C31 C30 H25 109.3
C29 C30 H25 109.3
H24 C30 H25 107.9
C30 C31 H56 109.5
C30 C31 H57 109.5
H56 C31 H57 109.5
C30 C31 H58 109.5
H56 C31 H58 109.5
H57 C31 H58 109.5
C33 C32 N5 115.29(17)
C33 C32 H26 108.5
N5 C32 H26 108.5
C33 C32 H27 108.5
N5 C32 H27 108.5
H26 C32 H27 107.5
C32 C33 C34 111.37(18)
C32 C33 H28 109.4
C34 C33 H28 109.4
C32 C33 H29 109.4
C34 C33 H29 109.4
H28 C33 H29 108.0
C35 C34 C33 112.1(2)
C35 C34 H30 109.2
C33 C34 H30 109.2
C35 C34 H31 109.2
C33 C34 H31 109.2
H30 C34 H31 107.9
C34 C35 H59 109.5
C34 C35 H60 109.5
H59 C35 H60 109.5
C34 C35 H61 109.5
H59 C35 H61 109.5
H60 C35 H61 109.5
C37 C36 N5 116.03(18)
C37 C36 H32 108.3
N5 C36 H32 108.3
C37 C36 H33 108.3
N5 C36 H33 108.3
H32 C36 H33 107.4
C36 C37 C38 111.1(2)
C36 C37 H34 109.4
C38 C37 H34 109.4
C36 C37 H35 109.4
C38 C37 H35 109.4
H34 C37 H35 108.0
C39 C38 C37 112.7(2)
C39 C38 H36 109.1
C37 C38 H36 109.1
C39 C38 H37 109.1
C37 C38 H37 109.1
H36 C38 H37 107.8
C38 C39 H62 109.5
C38 C39 H63 109.5
H62 C39 H63 109.5
C38 C39 H64 109.5
H62 C39 H64 109.5
H63 C39 H64 109.5
C41 C40 N5 115.74(17)
C41 C40 H38 108.3
N5 C40 H38 108.3
C41 C40 H39 108.3
N5 C40 H39 108.3
H38 C40 H39 107.4
C40 C41 C42 111.07(18)
C40 C41 H40 109.4
C42 C41 H40 109.4
C40 C41 H41 109.4
C42 C41 H41 109.4
H40 C41 H41 108.0
C43 C42 C41 112.07(19)
C43 C42 H42 109.2
C41 C42 H42 109.2
C43 C42 H43 109.2
C41 C42 H43 109.2
H42 C42 H43 107.9
C42 C43 H65 109.5
C42 C43 H66 109.5
H65 C43 H66 109.5
C42 C43 H67 109.5
H65 C43 H67 109.5
H66 C43 H67 109.5

loop_
_geom_bond_atom_site_label_1
_geom_bond_atom_site_label_2
_geom_bond_distance
B1 F2 1.378(3)
B1 F1 1.382(3)
B1 O2 1.479(3)
B1 O1 1.488(3)
O1 C5 1.320(2)
O2 C7 1.323(2)
N1 C1 1.366(3)
N1 C4 1.384(3)
N1 H1 0.8800
N2 C11 1.368(3)
N2 C8 1.382(3)
N2 H2 0.8800
N3 C12 1.369(3)
N3 C15 1.380(3)
N3 H3 0.8800
N4 C16 1.368(3)
N4 C19 1.372(3)
N4 H4 0.8800
N5 C40 1.516(3)
N5 C28 1.517(3)
N5 C32 1.518(3)
N5 C36 1.529(3)
C1 C2 1.399(3)
C1 C15 1.439(3)
C2 C3 1.411(3)
C2 C20 1.505(3)
C3 C4 1.405(3)
C3 C22 1.506(3)
C4 C5 1.429(3)
C5 C6 1.391(3)
C6 C7 1.382(3)
C6 H5 0.9500
C7 C8 1.429(3)
C8 C9 1.405(3)
C9 C10 1.412(3)
C9 C24 1.489(3)
C10 C11 1.393(3)
C10 C26 1.506(3)
C11 C19 1.444(3)
C12 C13 1.367(3)
C12 H6 0.9500
C13 C14 1.409(3)
C13 H7 0.9500
C14 C15 1.383(3)
C14 H8 0.9500
C16 C17 1.366(4)
C16 H9 0.9500
C17 C18 1.402(3)
C17 H10 0.9500
C18 C19 1.386(3)
C18 H11 0.9500
C20 C21 1.527(3)
C20 H12 0.9900
C20 H13 0.9900
C21 H44 0.9800
C21 H45 0.9800
C21 H46 0.9800
C22 C23 1.518(3)
C22 H14 0.9900
C22 H15 0.9900
C23 H47 0.9800
C23 H48 0.9800
C23 H49 0.9800
C24 C25 1.520(4)
C24 H16 0.9900
C24 H17 0.9900
C25 H50 0.9800
C25 H51 0.9800
C25 H52 0.9800
C26 C27 1.531(3)
C26 H18 0.9900
C26 H19 0.9900
C27 H53 0.9800
C27 H54 0.9800
C27 H55 0.9800
C28 C29 1.512(3)
C28 H20 0.9900
C28 H21 0.9900
C29 C30 1.524(3)
C29 H22 0.9900
C29 H23 0.9900
C30 C31 1.510(4)
C30 H24 0.9900
C30 H25 0.9900
C31 H56 0.9800
C31 H57 0.9800
C31 H58 0.9800
C32 C33 1.514(3)
C32 H26 0.9900
C32 H27 0.9900
C33 C34 1.518(3)
C33 H28 0.9900
C33 H29 0.9900
C34 C35 1.504(3)
C34 H30 0.9900
C34 H31 0.9900
C35 H59 0.9800
C35 H60 0.9800
C35 H61 0.9800
C36 C37 1.514(3)
C36 H32 0.9900
C36 H33 0.9900
C37 C38 1.528(3)
C37 H34 0.9900
C37 H35 0.9900
C38 C39 1.506(4)
C38 H36 0.9900
C38 H37 0.9900
C39 H62 0.9800
C39 H63 0.9800
C39 H64 0.9800
C40 C41 1.513(3)
C40 H38 0.9900
C40 H39 0.9900
C41 C42 1.528(3)
C41 H40 0.9900
C41 H41 0.9900
C42 C43 1.522(3)
C42 H42 0.9900
C42 H43 0.9900
C43 H65 0.9800
C43 H66 0.9800
C43 H67 0.9800

loop_
_geom_torsion_atom_site_label_1
_geom_torsion_atom_site_label_2
_geom_torsion_atom_site_label_3
_geom_torsion_atom_site_label_4
_geom_torsion
F2 B1 O1 C5 156.17(18)
F1 B1 O1 C5 -83.2(2)
O2 B1 O1 C5 36.9(3)
F2 B1 O2 C7 -158.48(17)
F1 B1 O2 C7 81.0(2)
O1 B1 O2 C7 -39.3(3)
C4 N1 C1 C2 0.0(2)
C4 N1 C1 C15 -177.25(18)
N1 C1 C2 C3 -0.5(2)
C15 C1 C2 C3 176.4(2)
N1 C1 C2 C20 -179.85(19)
C15 C1 C2 C20 -2.9(4)
C1 C2 C3 C4 0.7(2)
C20 C2 C3 C4 -179.90(19)
C1 C2 C3 C22 -174.7(2)
C20 C2 C3 C22 4.7(3)
C1 N1 C4 C3 0.4(2)
C1 N1 C4 C5 178.93(19)
C2 C3 C4 N1 -0.7(2)
C22 C3 C4 N1 174.6(2)
C2 C3 C4 C5 -178.9(2)
C22 C3 C4 C5 -3.6(4)
B1 O1 C5 C6 -13.8(3)
B1 O1 C5 C4 168.70(19)
N1 C4 C5 O1 166.43(18)
C3 C4 C5 O1 -15.5(4)
N1 C4 C5 C6 -11.0(3)
C3 C4 C5 C6 167.0(2)
O1 C5 C6 C7 -9.8(3)
C4 C5 C6 C7 167.53(19)
B1 O2 C7 C6 18.6(3)
B1 O2 C7 C8 -164.28(18)
C5 C6 C7 O2 7.4(3)
C5 C6 C7 C8 -169.60(19)
C11 N2 C8 C9 -0.6(2)
C11 N2 C8 C7 179.46(18)
O2 C7 C8 N2 -174.32(18)
C6 C7 C8 N2 2.7(3)
O2 C7 C8 C9 5.7(3)
C6 C7 C8 C9 -177.2(2)
N2 C8 C9 C10 0.6(2)
C7 C8 C9 C10 -179.4(2)
N2 C8 C9 C24 -177.91(19)
C7 C8 C9 C24 2.1(4)
C8 C9 C10 C11 -0.4(2)
C24 C9 C10 C11 178.10(19)
C8 C9 C10 C26 -177.67(19)
C24 C9 C10 C26 0.9(3)
C8 N2 C11 C10 0.3(2)
C8 N2 C11 C19 179.89(18)
C9 C10 C11 N2 0.1(2)
C26 C10 C11 N2 177.28(19)
C9 C10 C11 C19 -179.5(2)
C26 C10 C11 C19 -2.3(4)
C15 N3 C12 C13 -0.1(3)
N3 C12 C13 C14 0.1(3)
C12 C13 C14 C15 -0.1(3)
C12 N3 C15 C14 0.0(2)
C12 N3 C15 C1 177.10(18)
C13 C14 C15 N3 0.0(2)
C13 C14 C15 C1 -176.6(2)
N1 C1 C15 N3 8.7(3)
C2 C1 C15 N3 -167.9(2)
N1 C1 C15 C14 -175.1(2)
C2 C1 C15 C14 8.4(4)
C19 N4 C16 C17 -0.3(2)
N4 C16 C17 C18 0.7(3)
C16 C17 C18 C19 -0.8(3)
C16 N4 C19 C18 -0.2(2)
C16 N4 C19 C11 179.02(19)
C17 C18 C19 N4 0.6(2)
C17 C18 C19 C11 -178.5(2)
N2 C11 C19 N4 -9.2(3)
C10 C11 C19 N4 170.4(2)
N2 C11 C19 C18 169.8(2)
C10 C11 C19 C18 -10.7(4)
C1 C2 C20 C21 -79.9(3)
C3 C2 C20 C21 100.8(2)
C4 C3 C22 C23 116.1(3)
C2 C3 C22 C23 -69.4(3)
C8 C9 C24 C25 -91.1(3)
C10 C9 C24 C25 90.6(3)
C11 C10 C26 C27 -73.0(3)
C9 C10 C26 C27 103.7(3)
C40 N5 C28 C29 -65.0(2)
C32 N5 C28 C29 174.4(2)
C36 N5 C28 C29 53.3(2)
N5 C28 C29 C30 170.7(2)
C28 C29 C30 C31 178.4(2)
C40 N5 C32 C33 51.9(2)
C28 N5 C32 C33 172.7(2)
C36 N5 C32 C33 -66.6(2)
N5 C32 C33 C34 177.4(2)
C32 C33 C34 C35 179.3(2)
C40 N5 C36 C37 175.13(19)
C28 N5 C36 C37 54.5(2)
C32 N5 C36 C37 -64.2(2)
N5 C36 C37 C38 175.56(19)
C36 C37 C38 C39 -78.0(3)
C28 N5 C40 C41 -59.4(2)
C32 N5 C40 C41 59.2(2)
C36 N5 C40 C41 -179.89(18)
N5 C40 C41 C42 -168.09(18)
C40 C41 C42 C43 -170.15(19)
